data_1560160
loop_
_publ_author_name
'Wang, Chi-Hsien'
'Chen, Kai-Jen'
'Wu, Tsung-Huan'
'Chang, Hung-Kai'
'Tsuchido, Yoshitaka'
'Sei, Yoshihisa'
'Chen, Pei-Lin'
'Horie, Masaki'

_publ_section_title
;
 Ring rotation of ferrocene in interlocked molecules in single crystals
;
_journal_issue 11
_journal_name_full 'Chemical Science'
_journal_page_first 3871
_journal_page_last 3875
_journal_paper_doi 10.1039/D0SC06876D
_journal_volume 12
_journal_year 2021
_chemical_formula_sum 'C32 H40 F6 Fe N O6 P'
_chemical_formula_weight 735.47
_chemical_name_systematic '[ferrocenylmethyl(methy) ammonium hexafluorophosphate][dibenzo[18]crown-6 ether]'
_space_group_crystal_system monoclinic
_space_group_IT_number 14
_space_group_name_Hall '-P 2yn'
_space_group_name_H-M_alt 'P 1 21/n 1'
_atom_sites_solution_hydrogens geom
_audit_creation_method SHELXL-2014/6
_audit_update_record
;
2020-09-24 deposited with the CCDC.	2021-01-22 downloaded from the CCDC.
;
_cell_angle_alpha 90
_cell_angle_beta 111.064(8)
_cell_angle_gamma 90
_cell_formula_units_Z 4
_cell_length_a 10.361(4)
_cell_length_b 25.435(10)
_cell_length_c 13.645(6)
_cell_measurement_reflns_used 1895
_cell_measurement_temperature 320(2)
_cell_measurement_theta_max 22.6576
_cell_measurement_theta_min 2.9114
_cell_volume 3356(2)
_computing_cell_refinement 'SAINT V8.34A (Bruker AXS Inc., 2013)'
_computing_data_collection 'Bruker APEX2'
_computing_data_reduction 'SAINT V8.34A (Bruker AXS Inc., 2013)'
_computing_molecular_graphics 'Bruker SHELXTL'
_computing_publication_material 'Bruker SHELXTL'
_computing_structure_refinement 'SHELXL-2014/6 (Sheldrick, 2014)'
_diffrn_ambient_temperature 320(2)
_diffrn_detector_area_resol_mean 8.3333
_diffrn_measured_fraction_theta_full 0.997
_diffrn_measured_fraction_theta_max 0.920
_diffrn_measurement_device_type 'Bruker APEX-II CCD'
_diffrn_measurement_method '\f and \w scans'
_diffrn_radiation_type MoK\a
_diffrn_radiation_wavelength 0.71073
_diffrn_reflns_av_R_equivalents 0.0726
_diffrn_reflns_av_unetI/netI 0.0892
_diffrn_reflns_Laue_measured_fraction_full 0.997
_diffrn_reflns_Laue_measured_fraction_max 0.920
_diffrn_reflns_limit_h_max 13
_diffrn_reflns_limit_h_min -12
_diffrn_reflns_limit_k_max 31
_diffrn_reflns_limit_k_min -32
_diffrn_reflns_limit_l_max 17
_diffrn_reflns_limit_l_min -17
_diffrn_reflns_number 28457
_diffrn_reflns_point_group_measured_fraction_full 0.997
_diffrn_reflns_point_group_measured_fraction_max 0.920
_diffrn_reflns_theta_full 25.242
_diffrn_reflns_theta_max 27.486
_diffrn_reflns_theta_min 1.601
_exptl_absorpt_coefficient_mu 0.574
_exptl_absorpt_correction_T_max 0.9485
_exptl_absorpt_correction_T_min 0.8243
_exptl_absorpt_correction_type multi-scan
_exptl_absorpt_process_details 'SADABS V2014/4 (Bruker AXS Inc.)'
_exptl_crystal_colour Yellow
_exptl_crystal_density_diffrn 1.456
_exptl_crystal_density_meas ?
_exptl_crystal_density_method 'not measured'
_exptl_crystal_description Lump
_exptl_crystal_F_000 1528
_exptl_crystal_recrystallization_method 'Re-crystallisation from solvent: CH2Cl2, diethylether'
_exptl_crystal_size_max 0.25
_exptl_crystal_size_mid 0.20
_exptl_crystal_size_min 0.12
_refine_diff_density_max 1.184
_refine_diff_density_min -1.122
_refine_diff_density_rms 0.223
_refine_ls_extinction_method none
_refine_ls_goodness_of_fit_ref 0.977
_refine_ls_hydrogen_treatment constr
_refine_ls_matrix_type full
_refine_ls_number_parameters 425
_refine_ls_number_reflns 7082
_refine_ls_number_restraints 0
_refine_ls_restrained_S_all 0.977
_refine_ls_R_factor_all 0.1540
_refine_ls_R_factor_gt 0.0804
_refine_ls_shift/su_max 0.017
_refine_ls_shift/su_mean 0.001
_refine_ls_structure_factor_coef Fsqd
_refine_ls_weighting_details 'w=1/[\s^2^(Fo^2^)+(0.2000P)^2^] where P=(Fo^2^+2Fc^2^)/3'
_refine_ls_weighting_scheme calc
_refine_ls_wR_factor_gt 0.2338
_refine_ls_wR_factor_ref 0.3065
_reflns_Friedel_coverage 0.000
_reflns_number_gt 3736
_reflns_number_total 7082
_reflns_threshold_expression 'I > 2\s(I)'
_cod_data_source_file d0sc06876d3.cif
_cod_data_source_block 170933VT320
_cod_depositor_comments
;
The following automatic conversions were performed:

data item '_exptl_crystal_density_meas' value 'not measured' was
changed to '?' -- the value is perceived as not measured.

Automatic conversion script
Id: cif_fix_values 7556 2019-12-06 15:28:31Z antanas 

 Adding full bibliography for 1560152--1560177.cif.
;
_cod_original_sg_symbol_H-M 'P 21/n'
_cod_database_code 1560160
_shelx_space_group_comment
;
The symmetry employed for this shelxl refinement is uniquely defined
by the following loop, which should always be used as a source of
symmetry information in preference to the above space-group names.
They are only intended as comments.
;
_shelxl_version_number 2014/6

loop_
_space_group_symop_operation_xyz
'x, y, z'
'-x+1/2, y+1/2, -z+1/2'
'-x, -y, -z'
'x-1/2, -y-1/2, z-1/2'

loop_
_atom_site_label
_atom_site_type_symbol
_atom_site_fract_x
_atom_site_fract_y
_atom_site_fract_z
_atom_site_U_iso_or_equiv
_atom_site_adp_type
_atom_site_occupancy
_atom_site_site_symmetry_order
_atom_site_calc_flag
_atom_site_refinement_flags_posn
_atom_site_refinement_flags_adp
_atom_site_refinement_flags_occupancy
_atom_site_disorder_assembly
_atom_site_disorder_group
C1 C 0.8701(16) 0.4936(3) 0.0643(7) 0.098(4) Uani 1 1 d . . . . .
H1 H 0.8878 0.5236 0.0257 0.118 Uiso 1 1 calc R U . . .
C2 C 0.9692(9) 0.4662(4) 0.1328(8) 0.100(3) Uani 1 1 d . . . . .
H2 H 1.0688 0.4704 0.1496 0.120 Uiso 1 1 calc R U . . .
C3 C 0.9025(16) 0.4273(3) 0.1762(6) 0.132(5) Uani 1 1 d . . . . .
H3 H 0.9447 0.3987 0.2254 0.158 Uiso 1 1 calc R U . . .
C4 C 0.7584(13) 0.4382(4) 0.1210(8) 0.104(4) Uani 1 1 d . . . . .
H4 H 0.6818 0.4189 0.1302 0.125 Uiso 1 1 calc R U . . .
C5 C 0.7444(13) 0.4784(4) 0.0552(7) 0.106(3) Uani 1 1 d . . . . .
H5 H 0.6571 0.4937 0.0088 0.127 Uiso 1 1 calc R U . . .
C6 C 0.7669(7) 0.56726(19) 0.2330(4) 0.0510(14) Uani 1 1 d . . . . .
C7 C 0.7454(8) 0.5258(2) 0.2943(4) 0.0603(16) Uani 1 1 d . . . . .
H7 H 0.6552 0.5122 0.2903 0.072 Uiso 1 1 calc R U . . .
C8 C 0.8712(10) 0.5075(2) 0.3600(5) 0.080(3) Uani 1 1 d . . . . .
H8 H 0.8861 0.4786 0.4104 0.096 Uiso 1 1 calc R U . . .
C9 C 0.9776(8) 0.5375(3) 0.3409(5) 0.075(2) Uani 1 1 d . . . . .
H9 H 1.0775 0.5327 0.3760 0.090 Uiso 1 1 calc R U . . .
C10 C 0.9130(7) 0.5740(2) 0.2628(5) 0.0591(15) Uani 1 1 d . . . . .
H10 H 0.9594 0.5998 0.2335 0.071 Uiso 1 1 calc R U . . .
C11 C 0.6619(7) 0.5971(2) 0.1466(4) 0.0594(16) Uani 1 1 d . . . . .
H11A H 0.5818 0.5748 0.1144 0.071 Uiso 1 1 calc R U . . .
H11B H 0.7004 0.6055 0.0934 0.071 Uiso 1 1 calc R U . . .
C12 C 0.5477(8) 0.6822(2) 0.0927(4) 0.073(2) Uani 1 1 d . . . . .
H12A H 0.6109 0.6904 0.0578 0.110 Uiso 1 1 calc R U . . .
H12B H 0.5206 0.7141 0.1177 0.110 Uiso 1 1 calc R U . . .
H12C H 0.4674 0.6652 0.0443 0.110 Uiso 1 1 calc R U . . .
C13 C 0.3787(8) 0.5835(3) 0.3234(6) 0.0753(19) Uani 1 1 d . . . . .
H13A H 0.3259 0.6118 0.3386 0.090 Uiso 1 1 calc R U . . .
H13B H 0.3716 0.5528 0.3632 0.090 Uiso 1 1 calc R U . . .
C14 C 0.3239(8) 0.5715(2) 0.2091(5) 0.077(2) Uani 1 1 d . . . . .
H14A H 0.3796 0.5442 0.1944 0.092 Uiso 1 1 calc R U . . .
H14B H 0.2298 0.5586 0.1890 0.092 Uiso 1 1 calc R U . . .
C15 C 0.2107(7) 0.6502(2) 0.1294(4) 0.0537(14) Uani 1 1 d . . . . .
C16 C 0.0823(7) 0.6335(2) 0.0674(4) 0.0641(16) Uani 1 1 d . . . . .
H16 H 0.0697 0.5996 0.0400 0.077 Uiso 1 1 calc R U . . .
C17 C -0.0302(8) 0.6676(3) 0.0455(5) 0.076(2) Uani 1 1 d . . . . .
H17 H -0.1189 0.6565 0.0048 0.091 Uiso 1 1 calc R U . . .
C18 C -0.0080(9) 0.7172(3) 0.0846(5) 0.080(2) Uani 1 1 d . . . . .
H18 H -0.0822 0.7402 0.0694 0.096 Uiso 1 1 calc R U . . .
C19 C 0.1237(8) 0.7343(3) 0.1472(5) 0.0684(18) Uani 1 1 d . . . . .
H19 H 0.1371 0.7685 0.1727 0.082 Uiso 1 1 calc R U . . .
C20 C 0.2322(7) 0.7007(2) 0.1706(4) 0.0546(14) Uani 1 1 d . . . . .
C21 C 0.3944(9) 0.7662(2) 0.2692(6) 0.078(2) Uani 1 1 d . . . . .
H21A H 0.3330 0.7766 0.3052 0.093 Uiso 1 1 calc R U . . .
H21B H 0.3776 0.7892 0.2092 0.093 Uiso 1 1 calc R U . . .
C22 C 0.5368(8) 0.7716(2) 0.3397(5) 0.0667(18) Uani 1 1 d . . . . .
H22A H 0.5512 0.8066 0.3702 0.080 Uiso 1 1 calc R U . . .
H22B H 0.5561 0.7463 0.3963 0.080 Uiso 1 1 calc R U . . .
C23 C 0.7651(9) 0.7777(2) 0.3448(6) 0.078(2) Uani 1 1 d . . . . .
H23A H 0.7927 0.7624 0.4145 0.094 Uiso 1 1 calc R U . . .
H23B H 0.7722 0.8157 0.3520 0.094 Uiso 1 1 calc R U . . .
C24 C 0.8583(8) 0.7582(2) 0.2901(6) 0.0709(19) Uani 1 1 d . . . . .
H24A H 0.8225 0.7692 0.2172 0.085 Uiso 1 1 calc R U . . .
H24B H 0.9500 0.7731 0.3231 0.085 Uiso 1 1 calc R U . . .
C25 C 0.9632(6) 0.68363(18) 0.3896(4) 0.0474(12) Uani 1 1 d . . . . .
C26 C 1.1018(8) 0.6889(2) 0.4109(5) 0.0690(18) Uani 1 1 d . . . . .
H26 H 1.1308 0.7079 0.3643 0.083 Uiso 1 1 calc R U . . .
C27 C 1.2023(8) 0.6668(3) 0.5000(6) 0.079(2) Uani 1 1 d . . . . .
H27 H 1.2965 0.6703 0.5135 0.095 Uiso 1 1 calc R U . . .
C28 C 1.1519(9) 0.6394(3) 0.5665(5) 0.078(2) Uani 1 1 d . . . . .
H28 H 1.2147 0.6245 0.6271 0.094 Uiso 1 1 calc R U . . .
C29 C 1.0160(8) 0.6336(2) 0.5469(5) 0.0636(16) Uani 1 1 d . . . . .
H29 H 0.9877 0.6142 0.5933 0.076 Uiso 1 1 calc R U . . .
C30 C 0.9164(7) 0.65588(19) 0.4585(4) 0.0514(14) Uani 1 1 d . . . . .
C31 C 0.7274(8) 0.6181(2) 0.4944(4) 0.0664(18) Uani 1 1 d . . . . .
H31A H 0.7641 0.6297 0.5670 0.080 Uiso 1 1 calc R U . . .
H31B H 0.7585 0.5824 0.4911 0.080 Uiso 1 1 calc R U . . .
C32 C 0.5754(7) 0.6199(3) 0.4548(4) 0.0650(17) Uani 1 1 d . . . . .
H32A H 0.5418 0.5999 0.5014 0.078 Uiso 1 1 calc R U . . .
H32B H 0.5450 0.6560 0.4541 0.078 Uiso 1 1 calc R U . . .
F1 F 0.3585(8) 0.3431(3) 0.1491(5) 0.175(3) Uani 1 1 d . . . . .
F2 F 0.2741(10) 0.3822(4) 0.2475(9) 0.218(4) Uani 1 1 d . . . . .
F3 F 0.3183(14) 0.4242(4) 0.1261(6) 0.290(6) Uani 1 1 d . . . . .
F4 F 0.4314(14) 0.4396(3) 0.2894(7) 0.282(6) Uani 1 1 d . . . . .
F5 F 0.5343(10) 0.3866(4) 0.2028(12) 0.276(6) Uani 1 1 d . . . . .
F6 F 0.4659(11) 0.3578(3) 0.3137(5) 0.200(4) Uani 1 1 d . . . . .
Fe1 Fe 0.85463(9) 0.50048(2) 0.20714(5) 0.0471(3) Uani 1 1 d . . . . .
N1 N 0.6161(5) 0.64684(16) 0.1824(3) 0.0504(11) Uani 1 1 d . . . . .
H1A H 0.5575 0.6393 0.2148 0.061 Uiso 1 1 calc R U . . .
H1B H 0.6890 0.6630 0.2283 0.061 Uiso 1 1 calc R U . . .
O1 O 0.5189(5) 0.59862(17) 0.3516(3) 0.0640(11) Uani 1 1 d . . . . .
O2 O 0.3257(5) 0.61688(14) 0.1494(3) 0.0619(11) Uani 1 1 d . . . . .
O3 O 0.3660(5) 0.71325(15) 0.2342(3) 0.0710(13) Uani 1 1 d . . . . .
O4 O 0.6273(5) 0.76330(16) 0.2852(3) 0.0656(12) Uani 1 1 d . . . . .
O5 O 0.8659(4) 0.70240(13) 0.2961(3) 0.0570(10) Uani 1 1 d . . . . .
O6 O 0.7760(5) 0.65217(14) 0.4306(3) 0.0555(10) Uani 1 1 d . . . . .
P1 P 0.3976(2) 0.39499(7) 0.21731(15) 0.0702(5) Uani 1 1 d . . . . .

loop_
_atom_site_aniso_label
_atom_site_aniso_U_11
_atom_site_aniso_U_22
_atom_site_aniso_U_33
_atom_site_aniso_U_23
_atom_site_aniso_U_13
_atom_site_aniso_U_12
C1 0.181(12) 0.067(5) 0.068(5) -0.008(3) 0.069(7) 0.010(6)
C2 0.068(6) 0.129(8) 0.112(7) -0.065(6) 0.045(5) 0.003(5)
C3 0.279(16) 0.056(4) 0.052(4) 0.000(3) 0.047(7) 0.082(7)
C4 0.155(10) 0.080(5) 0.117(7) -0.054(5) 0.096(7) -0.062(6)
C5 0.114(9) 0.111(7) 0.081(6) -0.046(5) 0.020(6) 0.013(6)
C6 0.069(4) 0.043(3) 0.048(3) -0.001(2) 0.030(3) 0.012(3)
C7 0.083(5) 0.057(3) 0.056(3) -0.002(3) 0.044(4) 0.005(3)
C8 0.142(8) 0.061(4) 0.039(3) 0.007(3) 0.037(4) 0.035(4)
C9 0.076(5) 0.072(4) 0.057(4) -0.017(3) 0.001(4) 0.020(4)
C10 0.061(4) 0.049(3) 0.068(4) -0.014(3) 0.024(3) -0.001(3)
C11 0.074(5) 0.050(3) 0.050(3) -0.010(2) 0.017(3) 0.010(3)
C12 0.097(6) 0.072(4) 0.043(3) 0.007(3) 0.016(3) 0.033(4)
C13 0.081(6) 0.063(4) 0.089(5) 0.004(3) 0.039(4) -0.007(4)
C14 0.078(5) 0.042(3) 0.094(5) -0.009(3) 0.012(4) -0.009(3)
C15 0.058(4) 0.052(3) 0.051(3) -0.001(2) 0.019(3) 0.001(3)
C16 0.070(5) 0.068(4) 0.052(3) -0.005(3) 0.020(3) -0.008(3)
C17 0.056(5) 0.112(6) 0.055(4) 0.014(4) 0.016(3) 0.000(4)
C18 0.084(6) 0.093(5) 0.068(4) 0.017(4) 0.033(4) 0.026(4)
C19 0.079(5) 0.068(4) 0.064(4) 0.001(3) 0.033(4) 0.021(4)
C20 0.060(4) 0.056(3) 0.050(3) 0.000(2) 0.022(3) 0.003(3)
C21 0.109(7) 0.045(3) 0.088(5) -0.017(3) 0.046(5) 0.002(3)
C22 0.076(5) 0.051(3) 0.072(4) -0.019(3) 0.024(4) -0.004(3)
C23 0.101(6) 0.039(3) 0.082(4) -0.012(3) 0.019(4) -0.011(3)
C24 0.075(5) 0.048(3) 0.093(5) 0.021(3) 0.034(4) 0.003(3)
C25 0.051(4) 0.041(2) 0.046(3) -0.005(2) 0.012(3) -0.005(2)
C26 0.082(5) 0.061(3) 0.068(4) -0.008(3) 0.032(4) -0.012(3)
C27 0.058(5) 0.080(4) 0.085(5) -0.006(4) 0.008(4) -0.001(4)
C28 0.079(6) 0.073(4) 0.064(4) -0.009(3) 0.003(4) 0.009(4)
C29 0.065(5) 0.068(4) 0.049(3) 0.006(3) 0.011(3) 0.000(3)
C30 0.061(4) 0.044(3) 0.048(3) -0.006(2) 0.017(3) -0.004(3)
C31 0.087(6) 0.072(4) 0.041(3) 0.005(2) 0.023(3) -0.019(4)
C32 0.072(5) 0.078(4) 0.051(3) -0.008(3) 0.029(3) -0.010(3)
F1 0.145(6) 0.193(7) 0.149(5) -0.071(5) 0.006(4) 0.035(5)
F2 0.160(8) 0.266(10) 0.283(11) 0.041(8) 0.147(8) 0.001(7)
F3 0.455(17) 0.230(9) 0.149(6) 0.118(6) 0.065(8) 0.190(10)
F4 0.515(19) 0.087(4) 0.194(8) -0.065(5) 0.066(10) -0.057(7)
F5 0.128(7) 0.301(12) 0.456(19) -0.013(12) 0.175(10) -0.018(8)
F6 0.309(12) 0.140(6) 0.124(5) 0.031(4) 0.043(6) 0.021(6)
Fe1 0.0629(6) 0.0391(4) 0.0443(5) -0.0038(3) 0.0255(4) 0.0033(3)
N1 0.059(3) 0.049(2) 0.043(2) -0.0046(18) 0.018(2) 0.007(2)
O1 0.059(3) 0.076(3) 0.060(2) -0.0124(19) 0.024(2) -0.009(2)
O2 0.065(3) 0.048(2) 0.072(3) -0.0151(18) 0.025(2) -0.0017(19)
O3 0.086(4) 0.044(2) 0.079(3) -0.0176(19) 0.024(3) 0.003(2)
O4 0.071(3) 0.057(2) 0.065(3) -0.0131(18) 0.019(2) 0.001(2)
O5 0.068(3) 0.046(2) 0.055(2) 0.0082(16) 0.021(2) -0.0016(18)
O6 0.060(3) 0.059(2) 0.049(2) 0.0103(16) 0.022(2) 0.002(2)
P1 0.0606(12) 0.0733(11) 0.0789(12) 0.0139(8) 0.0278(10) 0.0054(9)

loop_
_atom_type_symbol
_atom_type_description
_atom_type_scat_dispersion_real
_atom_type_scat_dispersion_imag
_atom_type_scat_source
C C 0.0033 0.0016 'International Tables Vol C Tables 4.2.6.8 and 6.1.1.4'
H H 0.0000 0.0000 'International Tables Vol C Tables 4.2.6.8 and 6.1.1.4'
N N 0.0061 0.0033 'International Tables Vol C Tables 4.2.6.8 and 6.1.1.4'
O O 0.0106 0.0060 'International Tables Vol C Tables 4.2.6.8 and 6.1.1.4'
F F 0.0171 0.0103 'International Tables Vol C Tables 4.2.6.8 and 6.1.1.4'
P P 0.1023 0.0942 'International Tables Vol C Tables 4.2.6.8 and 6.1.1.4'
Fe Fe 0.3463 0.8444 'International Tables Vol C Tables 4.2.6.8 and 6.1.1.4'

loop_
_geom_angle_atom_site_label_1
_geom_angle_atom_site_label_2
_geom_angle_atom_site_label_3
_geom_angle
_geom_angle_site_symmetry_1
_geom_angle_site_symmetry_3
_geom_angle_publ_flag
C2 C1 C5 113.7(9) . . ?
C2 C1 Fe1 70.8(4) . . ?
C5 C1 Fe1 72.4(5) . . ?
C2 C1 H1 123.1 . . ?
C5 C1 H1 123.1 . . ?
Fe1 C1 H1 123.1 . . ?
C1 C2 C3 106.8(9) . . ?
C1 C2 Fe1 71.2(5) . . ?
C3 C2 Fe1 68.7(4) . . ?
C1 C2 H2 126.6 . . ?
C3 C2 H2 126.6 . . ?
Fe1 C2 H2 126.6 . . ?
C4 C3 C2 102.2(7) . . ?
C4 C3 Fe1 69.1(4) . . ?
C2 C3 Fe1 69.1(4) . . ?
C4 C3 H3 128.8 . . ?
C2 C3 H3 128.8 . . ?
Fe1 C3 H3 128.8 . . ?
C5 C4 C3 110.1(9) . . ?
C5 C4 Fe1 72.6(5) . . ?
C3 C4 Fe1 69.1(4) . . ?
C5 C4 H4 125.0 . . ?
C3 C4 H4 125.0 . . ?
Fe1 C4 H4 125.0 . . ?
C1 C5 C4 107.3(10) . . ?
C1 C5 Fe1 69.7(5) . . ?
C4 C5 Fe1 69.1(5) . . ?
C1 C5 H5 126.4 . . ?
C4 C5 H5 126.4 . . ?
Fe1 C5 H5 126.4 . . ?
C7 C6 C10 107.3(5) . . ?
C7 C6 C11 128.5(6) . . ?
C10 C6 C11 124.1(5) . . ?
C7 C6 Fe1 69.6(3) . . ?
C10 C6 Fe1 69.7(3) . . ?
C11 C6 Fe1 122.5(3) . . ?
C8 C7 C6 109.1(6) . . ?
C8 C7 Fe1 71.0(4) . . ?
C6 C7 Fe1 69.4(3) . . ?
C8 C7 H7 125.5 . . ?
C6 C7 H7 125.5 . . ?
Fe1 C7 H7 125.5 . . ?
C7 C8 C9 108.1(6) . . ?
C7 C8 Fe1 69.5(3) . . ?
C9 C8 Fe1 69.5(3) . . ?
C7 C8 H8 125.9 . . ?
C9 C8 H8 125.9 . . ?
Fe1 C8 H8 125.9 . . ?
C10 C9 C8 107.7(7) . . ?
C10 C9 Fe1 69.4(3) . . ?
C8 C9 Fe1 69.2(4) . . ?
C10 C9 H9 126.1 . . ?
C8 C9 H9 126.1 . . ?
Fe1 C9 H9 126.1 . . ?
C9 C10 C6 107.8(6) . . ?
C9 C10 Fe1 70.6(3) . . ?
C6 C10 Fe1 68.9(3) . . ?
C9 C10 H10 126.1 . . ?
C6 C10 H10 126.1 . . ?
Fe1 C10 H10 126.1 . . ?
C6 C11 N1 113.5(4) . . ?
C6 C11 H11A 108.9 . . ?
N1 C11 H11A 108.9 . . ?
C6 C11 H11B 108.9 . . ?
N1 C11 H11B 108.9 . . ?
H11A C11 H11B 107.7 . . ?
N1 C12 H12A 109.5 . . ?
N1 C12 H12B 109.5 . . ?
H12A C12 H12B 109.5 . . ?
N1 C12 H12C 109.5 . . ?
H12A C12 H12C 109.5 . . ?
H12B C12 H12C 109.5 . . ?
O1 C13 C14 108.0(6) . . ?
O1 C13 H13A 110.1 . . ?
C14 C13 H13A 110.1 . . ?
O1 C13 H13B 110.1 . . ?
C14 C13 H13B 110.1 . . ?
H13A C13 H13B 108.4 . . ?
O2 C14 C13 110.9(5) . . ?
O2 C14 H14A 109.5 . . ?
C13 C14 H14A 109.5 . . ?
O2 C14 H14B 109.5 . . ?
C13 C14 H14B 109.5 . . ?
H14A C14 H14B 108.0 . . ?
C16 C15 C20 121.3(6) . . ?
C16 C15 O2 120.1(5) . . ?
C20 C15 O2 118.5(6) . . ?
C15 C16 C17 119.5(6) . . ?
C15 C16 H16 120.3 . . ?
C17 C16 H16 120.3 . . ?
C18 C17 C16 118.8(7) . . ?
C18 C17 H17 120.6 . . ?
C16 C17 H17 120.6 . . ?
C17 C18 C19 121.5(7) . . ?
C17 C18 H18 119.3 . . ?
C19 C18 H18 119.3 . . ?
C20 C19 C18 119.6(7) . . ?
C20 C19 H19 120.2 . . ?
C18 C19 H19 120.2 . . ?
C19 C20 O3 124.1(6) . . ?
C19 C20 C15 119.3(7) . . ?
O3 C20 C15 116.6(5) . . ?
O3 C21 C22 110.6(6) . . ?
O3 C21 H21A 109.5 . . ?
C22 C21 H21A 109.5 . . ?
O3 C21 H21B 109.5 . . ?
C22 C21 H21B 109.5 . . ?
H21A C21 H21B 108.1 . . ?
O4 C22 C21 110.3(5) . . ?
O4 C22 H22A 109.6 . . ?
C21 C22 H22A 109.6 . . ?
O4 C22 H22B 109.6 . . ?
C21 C22 H22B 109.6 . . ?
H22A C22 H22B 108.1 . . ?
O4 C23 C24 109.0(6) . . ?
O4 C23 H23A 109.9 . . ?
C24 C23 H23A 109.9 . . ?
O4 C23 H23B 109.9 . . ?
C24 C23 H23B 109.9 . . ?
H23A C23 H23B 108.3 . . ?
O5 C24 C23 109.5(5) . . ?
O5 C24 H24A 109.8 . . ?
C23 C24 H24A 109.8 . . ?
O5 C24 H24B 109.8 . . ?
C23 C24 H24B 109.8 . . ?
H24A C24 H24B 108.2 . . ?
C26 C25 O5 121.4(5) . . ?
C26 C25 C30 120.0(5) . . ?
O5 C25 C30 118.5(5) . . ?
C25 C26 C27 122.9(6) . . ?
C25 C26 H26 118.6 . . ?
C27 C26 H26 118.6 . . ?
C28 C27 C26 115.5(7) . . ?
C28 C27 H27 122.2 . . ?
C26 C27 H27 122.2 . . ?
C29 C28 C27 122.6(7) . . ?
C29 C28 H28 118.7 . . ?
C27 C28 H28 118.7 . . ?
C28 C29 C30 121.6(6) . . ?
C28 C29 H29 119.2 . . ?
C30 C29 H29 119.2 . . ?
O6 C30 C25 116.1(5) . . ?
O6 C30 C29 126.5(5) . . ?
C25 C30 C29 117.4(6) . . ?
O6 C31 C32 108.7(5) . . ?
O6 C31 H31A 109.9 . . ?
C32 C31 H31A 109.9 . . ?
O6 C31 H31B 109.9 . . ?
C32 C31 H31B 109.9 . . ?
H31A C31 H31B 108.3 . . ?
O1 C32 C31 110.9(5) . . ?
O1 C32 H32A 109.5 . . ?
C31 C32 H32A 109.5 . . ?
O1 C32 H32B 109.5 . . ?
C31 C32 H32B 109.5 . . ?
H32A C32 H32B 108.0 . . ?
C4 Fe1 C3 41.9(4) . . ?
C4 Fe1 C2 67.8(4) . . ?
C3 Fe1 C2 42.2(4) . . ?
C4 Fe1 C6 127.3(4) . . ?
C3 Fe1 C6 167.8(5) . . ?
C2 Fe1 C6 146.8(4) . . ?
C4 Fe1 C7 109.3(3) . . ?
C3 Fe1 C7 130.7(4) . . ?
C2 Fe1 C7 172.0(4) . . ?
C6 Fe1 C7 41.0(2) . . ?
C4 Fe1 C1 64.0(4) . . ?
C3 Fe1 C1 66.8(3) . . ?
C2 Fe1 C1 38.0(4) . . ?
C6 Fe1 C1 116.0(3) . . ?
C7 Fe1 C1 148.4(4) . . ?
C4 Fe1 C10 164.6(5) . . ?
C3 Fe1 C10 150.5(5) . . ?
C2 Fe1 C10 115.9(4) . . ?
C6 Fe1 C10 41.4(2) . . ?
C7 Fe1 C10 68.9(3) . . ?
C1 Fe1 C10 108.9(3) . . ?
C4 Fe1 C8 120.6(3) . . ?
C3 Fe1 C8 111.1(3) . . ?
C2 Fe1 C8 134.8(4) . . ?
C6 Fe1 C8 68.0(2) . . ?
C7 Fe1 C8 39.5(3) . . ?
C1 Fe1 C8 171.2(5) . . ?
C10 Fe1 C8 68.4(3) . . ?
C4 Fe1 C9 154.8(4) . . ?
C3 Fe1 C9 119.5(4) . . ?
C2 Fe1 C9 111.0(3) . . ?
C6 Fe1 C9 68.3(3) . . ?
C7 Fe1 C9 68.2(3) . . ?
C1 Fe1 C9 131.5(5) . . ?
C10 Fe1 C9 40.0(2) . . ?
C8 Fe1 C9 41.3(3) . . ?
C4 Fe1 C5 38.3(4) . . ?
C3 Fe1 C5 67.9(4) . . ?
C2 Fe1 C5 65.7(4) . . ?
C6 Fe1 C5 106.6(3) . . ?
C7 Fe1 C5 117.1(4) . . ?
C1 Fe1 C5 37.9(4) . . ?
C10 Fe1 C5 127.9(4) . . ?
C8 Fe1 C5 150.3(5) . . ?
C9 Fe1 C5 166.1(4) . . ?
C12 N1 C11 111.0(4) . . ?
C12 N1 H1A 109.4 . . ?
C11 N1 H1A 109.4 . . ?
C12 N1 H1B 109.4 . . ?
C11 N1 H1B 109.4 . . ?
H1A N1 H1B 108.0 . . ?
C13 O1 C32 112.9(5) . . ?
C15 O2 C14 114.7(5) . . ?
C20 O3 C21 118.0(5) . . ?
C22 O4 C23 112.6(5) . . ?
C25 O5 C24 113.6(4) . . ?
C30 O6 C31 116.2(4) . . ?
F3 P1 F4 96.1(6) . . ?
F3 P1 F2 94.1(7) . . ?
F4 P1 F2 90.3(7) . . ?
F3 P1 F5 103.4(8) . . ?
F4 P1 F5 100.8(7) . . ?
F2 P1 F5 158.0(6) . . ?
F3 P1 F6 171.9(7) . . ?
F4 P1 F6 88.6(5) . . ?
F2 P1 F6 79.3(5) . . ?
F5 P1 F6 82.1(6) . . ?
F3 P1 F1 88.6(5) . . ?
F4 P1 F1 173.8(5) . . ?
F2 P1 F1 85.3(5) . . ?
F5 P1 F1 81.9(5) . . ?
F6 P1 F1 86.2(4) . . ?

loop_
_geom_bond_atom_site_label_1
_geom_bond_atom_site_label_2
_geom_bond_distance
_geom_bond_site_symmetry_2
_geom_bond_publ_flag
C1 C2 1.313(13) . ?
C1 C5 1.322(14) . ?
C1 Fe1 2.020(7) . ?
C1 H1 0.9800 . ?
C2 C3 1.450(14) . ?
C2 Fe1 2.016(7) . ?
C2 H2 0.9800 . ?
C3 C4 1.437(14) . ?
C3 Fe1 2.010(6) . ?
C3 H3 0.9800 . ?
C4 C5 1.332(13) . ?
C4 Fe1 2.010(7) . ?
C4 H4 0.9800 . ?
C5 Fe1 2.053(8) . ?
C5 H5 0.9800 . ?
C6 C7 1.412(7) . ?
C6 C10 1.430(8) . ?
C6 C11 1.492(8) . ?
C6 Fe1 2.017(5) . ?
C7 C8 1.371(10) . ?
C7 Fe1 2.019(5) . ?
C7 H7 0.9800 . ?
C8 C9 1.439(11) . ?
C8 Fe1 2.038(5) . ?
C8 H8 0.9800 . ?
C9 C10 1.390(9) . ?
C9 Fe1 2.042(6) . ?
C9 H9 0.9800 . ?
C10 Fe1 2.027(5) . ?
C10 H10 0.9800 . ?
C11 N1 1.494(6) . ?
C11 H11A 0.9700 . ?
C11 H11B 0.9700 . ?
C12 N1 1.479(6) . ?
C12 H12A 0.9600 . ?
C12 H12B 0.9600 . ?
C12 H12C 0.9600 . ?
C13 O1 1.415(8) . ?
C13 C14 1.487(9) . ?
C13 H13A 0.9700 . ?
C13 H13B 0.9700 . ?
C14 O2 1.416(7) . ?
C14 H14A 0.9700 . ?
C14 H14B 0.9700 . ?
C15 C16 1.363(9) . ?
C15 C20 1.387(8) . ?
C15 O2 1.407(7) . ?
C16 C17 1.397(9) . ?
C16 H16 0.9300 . ?
C17 C18 1.357(10) . ?
C17 H17 0.9300 . ?
C18 C19 1.394(10) . ?
C18 H18 0.9300 . ?
C19 C20 1.355(9) . ?
C19 H19 0.9300 . ?
C20 O3 1.383(8) . ?
C21 O3 1.424(7) . ?
C21 C22 1.449(10) . ?
C21 H21A 0.9700 . ?
C21 H21B 0.9700 . ?
C22 O4 1.407(7) . ?
C22 H22A 0.9700 . ?
C22 H22B 0.9700 . ?
C23 O4 1.414(8) . ?
C23 C24 1.500(9) . ?
C23 H23A 0.9700 . ?
C23 H23B 0.9700 . ?
C24 O5 1.423(7) . ?
C24 H24A 0.9700 . ?
C24 H24B 0.9700 . ?
C25 C26 1.366(8) . ?
C25 O5 1.395(6) . ?
C25 C30 1.395(7) . ?
C26 C27 1.402(9) . ?
C26 H26 0.9300 . ?
C27 C28 1.387(10) . ?
C27 H27 0.9300 . ?
C28 C29 1.344(10) . ?
C28 H28 0.9300 . ?
C29 C30 1.395(8) . ?
C29 H29 0.9300 . ?
C30 O6 1.368(7) . ?
C31 O6 1.440(6) . ?
C31 C32 1.470(9) . ?
C31 H31A 0.9700 . ?
C31 H31B 0.9700 . ?
C32 O1 1.423(7) . ?
C32 H32A 0.9700 . ?
C32 H32B 0.9700 . ?
F1 P1 1.581(7) . ?
F2 P1 1.513(7) . ?
F3 P1 1.428(6) . ?
F4 P1 1.460(6) . ?
F5 P1 1.515(8) . ?
F6 P1 1.567(7) . ?
N1 H1A 0.8900 . ?
N1 H1B 0.8900 . ?
